data_1523024
loop_
_publ_author_name
'Tuenge, R.T.'
'Eyring, L.'

_publ_section_title
;
 On the structure of the intermediate phases in the praseodymium oxide
 system
;
_journal_name_full 'Journal of Solid State Chemistry'
_journal_page_first 165
_journal_page_last 179
_journal_volume 29
_journal_year 1979
_chemical_formula_sum 'O9 Pr5'
_chemical_name_systematic 'Pr5 O9'
_space_group_IT_number 14
_symmetry_space_group_name_Hall '-P 2ybc'
_symmetry_space_group_name_H-M 'P 1 21/c 1'
_cell_angle_alpha 90
_cell_angle_beta 125.46
_cell_angle_gamma 90
_cell_formula_units_Z 8
_cell_length_a 6.728
_cell_length_b 19.319
_cell_length_c 15.48
_cell_volume 1638.867
_citation_journal_id_ASTM JSSCBI
_cod_data_source_file Tuenge_JSSCBI_1979_1641.cif
_cod_data_source_block O9Pr5
_cod_database_code 1523024

loop_
_symmetry_equiv_pos_as_xyz
x,y,z
-x,y+1/2,-z+1/2
-x,-y,-z
x,-y-1/2,z-1/2

loop_
_atom_site_label
_atom_site_type_symbol
_atom_site_fract_x
_atom_site_fract_y
_atom_site_fract_z
_atom_site_occupancy
_atom_site_U_iso_or_equiv
O15 O-2 0.5625 0.3 0.1875 1 0.0
O18 O-2 0.9375 0.3 0.3125 1 0.0
O2 O-2 0.1875 0.5 0.0625 1 0.0
Pr11 Pr+3 0.7767 0.1958 0.2451 1 0.0
O7 O-2 0.4375 0.4 0.3125 1 0.0
Pr5 Pr+3 0 0.3 0.5 1 0.0
O12 O-2 0.0625 0.2 0.1875 1 0.0
O16 O-2 0.6875 0.2 0.0625 1 0.0
Pr10 Pr+3 0.7233 0.4042 0.2549 1 0.0
O1 O-2 0.0525 0 0.1875 1 0.0
O6 O-2 0.3125 0.1 0.4375 1 0.0
Pr7 Pr+3 0.5 0.1 0 1 0.0
O13 O-2 0.1875 0.3 0.0625 1 0.0
Pr4 Pr+3 0.9486 0.4023 0.9893 1 0.0
O11 O-2 0.9375 0.1 0.3125 1 0.0
Pr8 Pr+3 0.2401 0.0894 0.2498 1 0.0
O5 O-2 0.1875 0.1 0.0625 1 0.0
O3 O-2 0.3125 0.5 0.4375 1 0.0
Pr2 Pr+3 0.5 0 0.5 1 0.0
O8 O-2 0.5625 0.1 0.1875 1 0.0
Pr3 Pr+3 0.26 0.5106 0.2502 1 0.0
O17 O-2 0.8125 0.2 0.4375 1 0.0
Pr1 Pr+3 0 0 0 1 0.0
O9 O-2 0.6875 0.4 0.0626 1 0.0
O10 O-2 0.8125 0.4 0.4375 1 0.0
Pr9 Pr+3 0.25 0.3 0.25 1 0.0
O4 O-2 0.4375 0 0.3125 1 0.0
O14 O-2 0.3125 0.3 0.4375 1 0.0
Pr6 Pr+3 0.5154 0.1977 0.5071 1 0.0
